data_1573293
loop_
_publ_author_name
'Lindahl, Sarah E.'
'Metzger, Erin M.'
'Chen, Chun-Hsing'
'Pink, Maren'
'Zaleski, Jeffrey M.'

_publ_section_title
;
 Pronounced electronic modulation of geometrically-regulated
 metalloenediyne cyclization
;
_journal_name_full 'Chemical Science'
_journal_paper_doi 10.1039/D4SC05396F
_journal_year 2024
_chemical_formula_moiety 'C22 H32 Cl2 P2 Pt1'
_chemical_formula_sum 'C22 H32 Cl2 P2 Pt'
_chemical_formula_weight 624.44
_space_group_IT_number 14
_space_group_name_Hall '-P 2ybc'
_space_group_name_H-M_alt 'P 1 21/c 1'
_symmetry_cell_setting monoclinic
_symmetry_space_group_name_H-M 'P 1 21/c 1'
_atom_sites_solution_hydrogens difmap
_atom_sites_solution_primary direct
_audit_creation_date 2017-05-16
_audit_creation_method CRYSTALS_ver_14.61_build_00000
_audit_update_record
;
2021-05-14 deposited with the CCDC.	2024-11-21 downloaded from the CCDC.
;
_cell_angle_alpha 90
_cell_angle_beta 113.8290(10)
_cell_angle_gamma 90
_cell_formula_units_Z 8
_cell_length_a 19.6329(7)
_cell_length_b 14.5514(5)
_cell_length_c 18.4286(7)
_cell_measurement_reflns_used 9835
_cell_measurement_temperature 173
_cell_measurement_theta_max 30
_cell_measurement_theta_min 2
_cell_volume 4816.0(3)
_computing_cell_refinement 'Apex2 (Bruker AXS, 2006)'
_computing_data_collection 'Apex2 (Bruker AXS, 2006)'
_computing_data_reduction 'Apex2 (Bruker AXS, 2006)'
_computing_molecular_graphics 'CAMERON (Watkin et al., 1996)'
_computing_publication_material 'CRYSTALS (Betteridge et al., 2003)'
_computing_structure_refinement 'CRYSTALS (Betteridge et al., 2003)'
_computing_structure_solution 'SHELXS 86 (Sheldrick, 1986)'
_diffrn_ambient_temperature 173
_diffrn_measured_fraction_theta_full 0.999
_diffrn_measured_fraction_theta_max 0.994
_diffrn_measurement_device Area
_diffrn_measurement_device_type 'Bruker Kappa Apex2'
_diffrn_measurement_method '\f & \w scans'
_diffrn_radiation_monochromator graphite
_diffrn_radiation_type 'Mo K\a'
_diffrn_radiation_wavelength 0.71073
_diffrn_reflns_av_R_equivalents 0.036
_diffrn_reflns_limit_h_max 27
_diffrn_reflns_limit_h_min -26
_diffrn_reflns_limit_k_max 20
_diffrn_reflns_limit_k_min -20
_diffrn_reflns_limit_l_max 26
_diffrn_reflns_limit_l_min -25
_diffrn_reflns_number 56005
_diffrn_reflns_theta_full 29.572
_diffrn_reflns_theta_max 30.175
_diffrn_reflns_theta_min 1.897
_diffrn_standards_number 0
_exptl_absorpt_coefficient_mu 6.188
_exptl_absorpt_correction_T_max 0.54
_exptl_absorpt_correction_T_min 0.21
_exptl_absorpt_correction_type multi-scan
_exptl_absorpt_process_details 'SADABS (Siemens, 1996)'
_exptl_crystal_colour colorless
_exptl_crystal_density_diffrn 1.722
_exptl_crystal_density_method 'not measured'
_exptl_crystal_description plate
_exptl_crystal_F_000 2448
_exptl_crystal_size_max 0.350
_exptl_crystal_size_mid 0.250
_exptl_crystal_size_min 0.100
_refine_diff_density_max 1.55
_refine_diff_density_min -1.96
_refine_ls_extinction_method None
_refine_ls_goodness_of_fit_ref 1.0081
_refine_ls_hydrogen_treatment constr
_refine_ls_matrix_type full
_refine_ls_number_parameters 487
_refine_ls_number_reflns 14139
_refine_ls_number_restraints 0
_refine_ls_R_factor_all 0.0417
_refine_ls_R_factor_gt 0.0236
_refine_ls_shift/su_max 0.0053915
_refine_ls_shift/su_mean 0.0003781
_refine_ls_structure_factor_coef Fsqd
_refine_ls_weighting_details
;
 Method= Modified Sheldrick 
 w=1/[\s^2^(F^2^) + ( 0.01P)^2^ +10.53P] 
 ,where P=(max(Fo^2^,0) + 2Fc^2^)/3 
;
_refine_ls_weighting_scheme calc
_refine_ls_wR_factor_all 0.0615
_refine_ls_wR_factor_gt 0.0501
_refine_ls_wR_factor_ref 0.0608
_reflns_limit_h_max 25
_reflns_limit_h_min -27
_reflns_limit_k_max 20
_reflns_limit_k_min 0
_reflns_limit_l_max 26
_reflns_limit_l_min 0
_reflns_number_gt 10189
_reflns_number_total 14194
_reflns_threshold_expression I>2.0\s(I)
_oxford_diffrn_Wilson_B_factor 0.00
_oxford_diffrn_Wilson_scale 0.00
_oxford_refine_ls_r_factor_ref 0.0415
_oxford_refine_ls_scale 0.131005(19)
_oxford_reflns_number_all 14163
_oxford_reflns_threshold_expression_ref I>-3.0\s(I)
_oxford_structure_analysis_title 'mo_17062_0ma_a.res in P2(1)/c'
_cod_data_source_file d4sc05396f2.cif
_cod_data_source_block 17062
_cod_original_sg_symbol_H-M 'P 1 21/c 1 '
_cod_original_formula_sum 'C22 H32 Cl2 P2 Pt1'
_cod_database_code 1573293

loop_
_symmetry_equiv_pos_as_xyz
x,y,z
-x,-y,-z
-x,y+1/2,-z+1/2
x,-y+1/2,z+1/2

loop_
_atom_site_label
_atom_site_type_symbol
_atom_site_fract_x
_atom_site_fract_y
_atom_site_fract_z
_atom_site_U_iso_or_equiv
_atom_site_occupancy
_atom_site_adp_type
_atom_site_refinement_flags_posn
_atom_site_refinement_flags_adp
_atom_site_refinement_flags_occupancy
_atom_site_disorder_assembly
_atom_site_disorder_group
_atom_site_attached_hydrogens
Pt1 Pt 0.679632(5) 1.002315(7) 0.460693(6) 0.0151 1.0000 Uani . . . . . .
Pt2 Pt 0.814231(5) 0.499247(7) 0.540486(5) 0.0142 1.0000 Uani . . . . . .
Cl1 Cl 0.58787(4) 1.08793(5) 0.48288(5) 0.0300 1.0000 Uani . . . . . .
Cl2 Cl 0.76919(4) 1.07764(5) 0.57075(4) 0.0261 1.0000 Uani . . . . . .
Cl3 Cl 0.72215(4) 0.56899(5) 0.42977(4) 0.0262 1.0000 Uani . . . . . .
Cl4 Cl 0.90265(4) 0.57660(5) 0.50570(4) 0.0250 1.0000 Uani . . . . . .
P1 P 0.58106(4) 0.94866(6) 0.35552(5) 0.0222 1.0000 Uani . . . . . .
P2 P 0.77888(4) 0.92829(5) 0.45736(4) 0.0196 1.0000 Uani . . . . . .
P3 P 0.71969(4) 0.43333(5) 0.56073(4) 0.0189 1.0000 Uani . . . . . .
P4 P 0.91659(4) 0.44280(5) 0.64007(4) 0.0205 1.0000 Uani . . . . . .
C1 C 0.59357(17) 0.8677(2) 0.29174(19) 0.0262 1.0000 Uani . . . . . .
C2 C 0.60434(16) 0.8064(2) 0.25447(18) 0.0243 1.0000 Uani . . . . . .
C3 C 0.63742(16) 0.7336(2) 0.22764(17) 0.0217 1.0000 Uani . . . . . .
C4 C 0.59979(18) 0.6778(2) 0.16210(19) 0.0272 1.0000 Uani . . . . . .
C5 C 0.6371(2) 0.6062(2) 0.1445(2) 0.0306 1.0000 Uani . . . . . .
C6 C 0.7114(2) 0.5899(2) 0.1908(2) 0.0357 1.0000 Uani . . . . . .
C7 C 0.74948(18) 0.6444(2) 0.2555(2) 0.0325 1.0000 Uani . . . . . .
C8 C 0.71391(17) 0.7179(2) 0.27448(18) 0.0228 1.0000 Uani . . . . . .
C9 C 0.74925(16) 0.7799(2) 0.33993(18) 0.0241 1.0000 Uani . . . . . .
C10 C 0.76436(16) 0.8414(2) 0.38674(18) 0.0241 1.0000 Uani . . . . . .
C11 C 0.5338(2) 1.0431(3) 0.2872(2) 0.0424 1.0000 Uani . . . . . .
C12 C 0.5908(3) 1.1072(3) 0.2789(3) 0.0809 1.0000 Uani . . . . . .
C13 C 0.4783(3) 1.0135(3) 0.2054(3) 0.0633 1.0000 Uani . . . . . .
C14 C 0.51667(18) 0.8883(3) 0.3897(2) 0.0348 1.0000 Uani . . . . . .
C15 C 0.4408(2) 0.8646(3) 0.3250(3) 0.0548 1.0000 Uani . . . . . .
C16 C 0.5545(2) 0.8024(3) 0.4344(2) 0.0480 1.0000 Uani . . . . . .
C17 C 0.84664(19) 1.0080(2) 0.4446(2) 0.0335 1.0000 Uani . . . . . .
C18 C 0.8073(3) 1.0920(3) 0.3962(3) 0.0501 1.0000 Uani . . . . . .
C19 C 0.8957(2) 0.9636(3) 0.4076(3) 0.0512 1.0000 Uani . . . . . .
C20 C 0.82866(17) 0.8665(2) 0.55128(19) 0.0269 1.0000 Uani . . . . . .
C21 C 0.90444(19) 0.8286(3) 0.5622(2) 0.0392 1.0000 Uani . . . . . .
C22 C 0.7789(2) 0.7905(2) 0.5608(2) 0.0374 1.0000 Uani . . . . . .
C23 C 0.73998(16) 0.3398(2) 0.62633(19) 0.0247 1.0000 Uani . . . . . .
C24 C 0.75696(16) 0.2802(2) 0.67468(19) 0.0250 1.0000 Uani . . . . . .
C25 C 0.79544(16) 0.2208(2) 0.74102(18) 0.0231 1.0000 Uani . . . . . .
C26 C 0.76337(19) 0.1473(2) 0.7633(2) 0.0323 1.0000 Uani . . . . . .
C27 C 0.80548(19) 0.0946(2) 0.8289(2) 0.0322 1.0000 Uani . . . . . .
C28 C 0.87951(18) 0.1153(2) 0.87294(18) 0.0270 1.0000 Uani . . . . . .
C29 C 0.91255(17) 0.1888(2) 0.85179(18) 0.0235 1.0000 Uani . . . . . .
C30 C 0.87164(16) 0.24095(19) 0.78545(17) 0.0198 1.0000 Uani . . . . . .
C31 C 0.90091(15) 0.3141(2) 0.75539(17) 0.0218 1.0000 Uani . . . . . .
C32 C 0.90836(16) 0.3736(2) 0.71364(18) 0.0241 1.0000 Uani . . . . . .
C33 C 0.64678(18) 0.3856(2) 0.47082(19) 0.0294 1.0000 Uani . . . . . .
C34 C 0.6808(2) 0.3135(3) 0.4349(2) 0.0422 1.0000 Uani . . . . . .
C35 C 0.58161(19) 0.3468(3) 0.4868(2) 0.0441 1.0000 Uani . . . . . .
C36 C 0.67478(17) 0.5119(2) 0.6074(2) 0.0284 1.0000 Uani . . . . . .
C37 C 0.6292(2) 0.5878(3) 0.5537(2) 0.0420 1.0000 Uani . . . . . .
C38 C 0.7338(2) 0.5505(3) 0.6836(2) 0.0440 1.0000 Uani . . . . . .
C39 C 0.96414(19) 0.3648(2) 0.5966(2) 0.0333 1.0000 Uani . . . . . .
C40 C 0.9163(2) 0.2808(3) 0.5626(3) 0.0470 1.0000 Uani . . . . . .
C41 C 1.0433(2) 0.3388(3) 0.6519(3) 0.0520 1.0000 Uani . . . . . .
C42 C 0.98086(17) 0.5338(2) 0.69779(19) 0.0308 1.0000 Uani . . . . . .
C43 C 0.9382(2) 0.6153(3) 0.7096(2) 0.0416 1.0000 Uani . . . . . .
C44 C 1.0396(2) 0.5033(3) 0.7782(2) 0.0512 1.0000 Uani . . . . . .
H41 H 0.5488 0.6888 0.1297 0.0325 1.0000 Uiso R . . . . .
H51 H 0.6113 0.5679 0.1000 0.0371 1.0000 Uiso R . . . . .
H61 H 0.7364 0.5407 0.1780 0.0426 1.0000 Uiso R . . . . .
H71 H 0.8004 0.6322 0.2874 0.0389 1.0000 Uiso R . . . . .
H111 H 0.5069 1.0771 0.3110 0.0507 1.0000 Uiso R . . . . .
H121 H 0.5660 1.1558 0.2436 0.0976 1.0000 Uiso R . . . . .
H122 H 0.6210 1.1319 0.3295 0.0976 1.0000 Uiso R . . . . .
H123 H 0.6210 1.0743 0.2587 0.0976 1.0000 Uiso R . . . . .
H131 H 0.4568 1.0664 0.1744 0.0760 1.0000 Uiso R . . . . .
H132 H 0.5032 0.9783 0.1800 0.0760 1.0000 Uiso R . . . . .
H133 H 0.4403 0.9773 0.2106 0.0760 1.0000 Uiso R . . . . .
H141 H 0.5083 0.9275 0.4265 0.0422 1.0000 Uiso R . . . . .
H151 H 0.4116 0.8339 0.3480 0.0659 1.0000 Uiso R . . . . .
H152 H 0.4163 0.9195 0.3000 0.0659 1.0000 Uiso R . . . . .
H153 H 0.4472 0.8258 0.2869 0.0659 1.0000 Uiso R . . . . .
H161 H 0.5219 0.7708 0.4523 0.0577 1.0000 Uiso R . . . . .
H162 H 0.5986 0.8190 0.4787 0.0577 1.0000 Uiso R . . . . .
H163 H 0.5670 0.7635 0.4001 0.0577 1.0000 Uiso R . . . . .
H171 H 0.8787 1.0292 0.4959 0.0403 1.0000 Uiso R . . . . .
H181 H 0.8430 1.1320 0.3904 0.0603 1.0000 Uiso R . . . . .
H182 H 0.7816 1.1234 0.4227 0.0603 1.0000 Uiso R . . . . .
H183 H 0.7728 1.0728 0.3454 0.0603 1.0000 Uiso R . . . . .
H191 H 0.9290 1.0083 0.4030 0.0616 1.0000 Uiso R . . . . .
H192 H 0.9234 0.9146 0.4403 0.0616 1.0000 Uiso R . . . . .
H193 H 0.8652 0.9406 0.3565 0.0616 1.0000 Uiso R . . . . .
H201 H 0.8370 0.9094 0.5929 0.0326 1.0000 Uiso R . . . . .
H211 H 0.9263 0.7979 0.6118 0.0466 1.0000 Uiso R . . . . .
H212 H 0.9358 0.8778 0.5609 0.0466 1.0000 Uiso R . . . . .
H213 H 0.8986 0.7866 0.5206 0.0466 1.0000 Uiso R . . . . .
H221 H 0.8049 0.7590 0.6094 0.0451 1.0000 Uiso R . . . . .
H222 H 0.7348 0.8169 0.5612 0.0451 1.0000 Uiso R . . . . .
H223 H 0.7663 0.7485 0.5179 0.0451 1.0000 Uiso R . . . . .
H261 H 0.7124 0.1330 0.7336 0.0388 1.0000 Uiso R . . . . .
H271 H 0.7832 0.0439 0.8436 0.0391 1.0000 Uiso R . . . . .
H281 H 0.9079 0.0792 0.9180 0.0323 1.0000 Uiso R . . . . .
H291 H 0.9633 0.2035 0.8826 0.0283 1.0000 Uiso R . . . . .
H331 H 0.6280 0.4341 0.4335 0.0356 1.0000 Uiso R . . . . .
H341 H 0.6430 0.2887 0.3883 0.0508 1.0000 Uiso R . . . . .
H342 H 0.7181 0.3415 0.4218 0.0508 1.0000 Uiso R . . . . .
H343 H 0.7024 0.2657 0.4722 0.0508 1.0000 Uiso R . . . . .
H351 H 0.5451 0.3227 0.4391 0.0534 1.0000 Uiso R . . . . .
H352 H 0.5992 0.2992 0.5253 0.0534 1.0000 Uiso R . . . . .
H353 H 0.5602 0.3943 0.5062 0.0534 1.0000 Uiso R . . . . .
H361 H 0.6418 0.4759 0.6219 0.0338 1.0000 Uiso R . . . . .
H371 H 0.6081 0.6250 0.5817 0.0506 1.0000 Uiso R . . . . .
H372 H 0.6603 0.6244 0.5371 0.0506 1.0000 Uiso R . . . . .
H373 H 0.5905 0.5617 0.5086 0.0506 1.0000 Uiso R . . . . .
H381 H 0.7111 0.5909 0.7078 0.0528 1.0000 Uiso R . . . . .
H382 H 0.7698 0.5833 0.6717 0.0528 1.0000 Uiso R . . . . .
H383 H 0.7573 0.5015 0.7189 0.0528 1.0000 Uiso R . . . . .
H391 H 0.9674 0.3966 0.5531 0.0401 1.0000 Uiso R . . . . .
H401 H 0.9411 0.2409 0.5403 0.0556 1.0000 Uiso R . . . . .
H402 H 0.9080 0.2496 0.6035 0.0556 1.0000 Uiso R . . . . .
H403 H 0.8700 0.2992 0.5225 0.0556 1.0000 Uiso R . . . . .
H411 H 1.0637 0.2987 0.6251 0.0632 1.0000 Uiso R . . . . .
H412 H 1.0728 0.3928 0.6676 0.0632 1.0000 Uiso R . . . . .
H413 H 1.0429 0.3088 0.6975 0.0632 1.0000 Uiso R . . . . .
H421 H 1.0067 0.5547 0.6671 0.0369 1.0000 Uiso R . . . . .
H431 H 0.9723 0.6614 0.7394 0.0500 1.0000 Uiso R . . . . .
H432 H 0.9091 0.5960 0.7373 0.0500 1.0000 Uiso R . . . . .
H433 H 0.9065 0.6395 0.6594 0.0500 1.0000 Uiso R . . . . .
H441 H 1.0701 0.5543 0.8037 0.0612 1.0000 Uiso R . . . . .
H442 H 1.0695 0.4562 0.7705 0.0612 1.0000 Uiso R . . . . .
H443 H 1.0157 0.4807 0.8103 0.0612 1.0000 Uiso R . . . . .

loop_
_atom_site_aniso_label
_atom_site_aniso_U_11
_atom_site_aniso_U_22
_atom_site_aniso_U_33
_atom_site_aniso_U_23
_atom_site_aniso_U_13
_atom_site_aniso_U_12
Pt1 0.01590(5) 0.01385(5) 0.01329(5) -0.00089(4) 0.00349(4) -0.00002(4)
Pt2 0.01484(5) 0.01310(5) 0.01286(5) 0.00096(4) 0.00363(4) 0.00019(4)
Cl1 0.0283(4) 0.0287(4) 0.0325(4) -0.0075(3) 0.0119(3) 0.0054(3)
Cl2 0.0290(4) 0.0225(4) 0.0200(3) -0.0062(3) 0.0029(3) -0.0025(3)
Cl3 0.0262(3) 0.0265(4) 0.0203(3) 0.0073(3) 0.0036(3) 0.0041(3)
Cl4 0.0274(3) 0.0245(4) 0.0253(3) 0.0035(3) 0.0129(3) -0.0027(3)
P1 0.0162(3) 0.0243(4) 0.0212(4) -0.0057(3) 0.0026(3) 0.0029(3)
P2 0.0170(3) 0.0200(4) 0.0195(3) -0.0040(3) 0.0051(3) -0.0021(3)
P3 0.0147(3) 0.0187(3) 0.0197(3) 0.0034(3) 0.0033(3) 0.0011(3)
P4 0.0163(3) 0.0222(4) 0.0200(4) 0.0065(3) 0.0043(3) -0.0009(3)
C1 0.0186(14) 0.0298(17) 0.0248(15) -0.0056(13) 0.0032(12) 0.0003(12)
C2 0.0211(14) 0.0254(15) 0.0224(15) -0.0042(12) 0.0044(12) -0.0031(11)
C3 0.0240(14) 0.0199(14) 0.0215(14) -0.0012(11) 0.0094(12) -0.0045(11)
C4 0.0304(16) 0.0234(15) 0.0269(16) -0.0062(12) 0.0108(13) -0.0059(12)
C5 0.044(2) 0.0240(16) 0.0268(16) -0.0109(13) 0.0179(15) -0.0108(14)
C6 0.049(2) 0.0282(17) 0.0365(19) -0.0085(15) 0.0241(17) 0.0040(15)
C7 0.0313(18) 0.0338(18) 0.0318(18) -0.0040(14) 0.0122(15) 0.0072(13)
C8 0.0245(14) 0.0221(14) 0.0217(14) -0.0033(11) 0.0094(12) -0.0005(11)
C9 0.0209(14) 0.0269(16) 0.0243(15) -0.0005(12) 0.0088(12) 0.0021(11)
C10 0.0195(13) 0.0275(16) 0.0218(15) -0.0042(12) 0.0048(11) 0.0019(11)
C11 0.048(2) 0.037(2) 0.0261(18) -0.0021(15) -0.0026(16) 0.0223(17)
C12 0.108(4) 0.042(3) 0.046(3) 0.019(2) -0.017(3) -0.016(3)
C13 0.051(3) 0.072(3) 0.036(2) 0.005(2) -0.014(2) 0.009(2)
C14 0.0219(15) 0.042(2) 0.042(2) -0.0148(16) 0.0152(15) -0.0084(14)
C15 0.0246(18) 0.055(3) 0.077(3) -0.010(2) 0.012(2) -0.0102(18)
C16 0.043(2) 0.056(3) 0.045(2) 0.002(2) 0.0173(19) -0.0174(19)
C17 0.0301(16) 0.039(2) 0.0335(18) -0.0062(15) 0.0148(14) -0.0136(15)
C18 0.067(3) 0.039(2) 0.057(3) 0.0067(19) 0.039(2) -0.010(2)
C19 0.037(2) 0.073(3) 0.052(3) -0.008(2) 0.027(2) -0.012(2)
C20 0.0241(14) 0.0252(16) 0.0226(15) -0.0057(12) 0.0003(12) 0.0041(12)
C21 0.0248(16) 0.039(2) 0.041(2) -0.0030(16) 0.0003(15) 0.0080(14)
C22 0.042(2) 0.0307(18) 0.036(2) 0.0097(15) 0.0132(16) 0.0076(15)
C23 0.0178(13) 0.0259(15) 0.0269(16) 0.0040(12) 0.0054(12) -0.0013(11)
C24 0.0177(13) 0.0259(15) 0.0287(16) 0.0053(12) 0.0068(12) -0.0014(11)
C25 0.0236(14) 0.0198(14) 0.0269(15) 0.0068(12) 0.0110(12) 0.0036(11)
C26 0.0240(15) 0.0307(18) 0.0391(19) 0.0113(14) 0.0093(14) -0.0038(13)
C27 0.0380(18) 0.0270(17) 0.0347(18) 0.0097(14) 0.0179(15) -0.0039(14)
C28 0.0347(17) 0.0246(16) 0.0224(15) 0.0077(12) 0.0122(13) 0.0049(13)
C29 0.0236(14) 0.0238(15) 0.0222(15) 0.0047(12) 0.0084(12) 0.0046(11)
C30 0.0222(13) 0.0189(13) 0.0211(14) 0.0021(11) 0.0115(11) 0.0020(11)
C31 0.0168(13) 0.0246(15) 0.0200(14) 0.0038(11) 0.0034(11) 0.0016(11)
C32 0.0166(13) 0.0280(16) 0.0233(15) 0.0032(12) 0.0036(11) -0.0009(11)
C33 0.0286(16) 0.0230(16) 0.0257(16) 0.0030(12) -0.0005(13) -0.0073(12)
C34 0.054(2) 0.038(2) 0.0316(19) -0.0137(16) 0.0132(17) -0.0154(18)
C35 0.0228(17) 0.042(2) 0.055(3) -0.0009(18) 0.0032(16) -0.0095(15)
C36 0.0246(14) 0.0319(17) 0.0330(17) 0.0001(14) 0.0162(13) 0.0042(13)
C37 0.041(2) 0.038(2) 0.050(2) 0.0031(17) 0.0218(18) 0.0142(16)
C38 0.042(2) 0.053(2) 0.038(2) -0.0137(18) 0.0167(17) 0.0048(18)
C39 0.0312(17) 0.0366(19) 0.0380(19) 0.0138(15) 0.0201(15) 0.0130(14)
C40 0.061(3) 0.035(2) 0.051(2) -0.0019(18) 0.028(2) 0.0101(19)
C41 0.0311(19) 0.066(3) 0.063(3) 0.026(2) 0.023(2) 0.0220(19)
C42 0.0238(15) 0.0317(17) 0.0260(16) 0.0059(13) -0.0011(13) -0.0119(13)
C43 0.043(2) 0.040(2) 0.032(2) -0.0097(16) 0.0051(17) -0.0119(17)
C44 0.0344(19) 0.056(3) 0.038(2) 0.0088(19) -0.0113(16) -0.0129(19)

loop_
_atom_type_symbol
_atom_type_scat_dispersion_real
_atom_type_scat_dispersion_imag
_atom_type_scat_Cromer_Mann_a1
_atom_type_scat_Cromer_Mann_b1
_atom_type_scat_Cromer_Mann_a2
_atom_type_scat_Cromer_Mann_b2
_atom_type_scat_Cromer_Mann_a3
_atom_type_scat_Cromer_Mann_b3
_atom_type_scat_Cromer_Mann_a4
_atom_type_scat_Cromer_Mann_b4
_atom_type_scat_Cromer_Mann_c
_atom_type_scat_source
C 0.0033 0.0016 2.3100 20.8439 1.0200 10.2075 1.5886 0.5687 0.8650 51.6512 0.2156 'International Tables Vol C 4.2.6.8 and 6.1.1.4'
H 0.0000 0.0000 0.4930 10.5109 0.3229 26.1257 0.1402 3.1424 0.0408 57.7998 0.0030 'International Tables Vol C 4.2.6.8 and 6.1.1.4'
Cl 0.1484 0.1585 11.4604 0.0104 7.1964 1.1662 6.2556 18.5194 1.6455 47.7784 -9.5574 'International Tables Vol C 4.2.6.8 and 6.1.1.4'
P 0.1023 0.0942 6.4345 1.9067 4.1791 27.1570 1.7800 0.5260 1.4908 68.1645 1.1149 'International Tables Vol C 4.2.6.8 and 6.1.1.4'
Pt -1.7033 8.3905 27.0059 1.5129 17.7639 8.8117 15.7131 0.4246 5.7837 38.6103 11.6883 'International Tables Vol C 4.2.6.8 and 6.1.1.4'

loop_
_geom_angle_atom_site_label_1
_geom_angle_site_symmetry_1
_geom_angle_atom_site_label_2
_geom_angle_site_symmetry_2
_geom_angle_atom_site_label_3
_geom_angle_site_symmetry_3
_geom_angle
_geom_angle_publ_flag
Cl1 . Pt1 . Cl2 . 87.80(3) yes
Cl1 . Pt1 . P1 . 83.19(3) yes
Cl2 . Pt1 . P1 . 170.60(3) yes
Cl1 . Pt1 . P2 . 171.46(3) yes
Cl2 . Pt1 . P2 . 83.83(3) yes
P1 . Pt1 . P2 . 105.25(3) yes
Cl3 . Pt2 . Cl4 . 87.15(3) yes
Cl3 . Pt2 . P3 . 86.05(3) yes
Cl4 . Pt2 . P3 . 173.20(3) yes
Cl3 . Pt2 . P4 . 170.44(3) yes
Cl4 . Pt2 . P4 . 83.33(3) yes
P3 . Pt2 . P4 . 103.47(3) yes
Pt1 . P1 . C1 . 120.39(10) yes
Pt1 . P1 . C11 . 110.49(13) yes
C1 . P1 . C11 . 102.23(16) yes
Pt1 . P1 . C14 . 109.85(12) yes
C1 . P1 . C14 . 102.15(16) yes
C11 . P1 . C14 . 111.26(19) yes
Pt1 . P2 . C10 . 118.87(10) yes
Pt1 . P2 . C17 . 112.25(12) yes
C10 . P2 . C17 . 105.53(15) yes
Pt1 . P2 . C20 . 110.16(11) yes
C10 . P2 . C20 . 102.18(14) yes
C17 . P2 . C20 . 106.83(16) yes
Pt2 . P3 . C23 . 118.14(10) yes
Pt2 . P3 . C33 . 114.01(11) yes
C23 . P3 . C33 . 101.87(15) yes
Pt2 . P3 . C36 . 113.13(11) yes
C23 . P3 . C36 . 100.16(15) yes
C33 . P3 . C36 . 108.00(16) yes
Pt2 . P4 . C32 . 120.60(10) yes
Pt2 . P4 . C39 . 108.13(11) yes
C32 . P4 . C39 . 101.75(15) yes
Pt2 . P4 . C42 . 112.65(11) yes
C32 . P4 . C42 . 102.86(15) yes
C39 . P4 . C42 . 110.13(17) yes
P1 . C1 . C2 . 173.4(3) yes
C1 . C2 . C3 . 164.0(3) yes
C2 . C3 . C4 . 125.1(3) yes
C2 . C3 . C8 . 115.2(3) yes
C4 . C3 . C8 . 119.7(3) yes
C3 . C4 . C5 . 119.7(3) yes
C3 . C4 . H41 . 120.1 no
C5 . C4 . H41 . 120.2 no
C4 . C5 . C6 . 120.7(3) yes
C4 . C5 . H51 . 119.7 no
C6 . C5 . H51 . 119.6 no
C5 . C6 . C7 . 120.4(3) yes
C5 . C6 . H61 . 119.9 no
C7 . C6 . H61 . 119.7 no
C6 . C7 . C8 . 120.5(3) yes
C6 . C7 . H71 . 119.8 no
C8 . C7 . H71 . 119.7 no
C3 . C8 . C7 . 119.0(3) yes
C3 . C8 . C9 . 116.3(3) yes
C7 . C8 . C9 . 124.7(3) yes
C8 . C9 . C10 . 165.8(3) yes
P2 . C10 . C9 . 174.3(3) yes
P1 . C11 . C12 . 109.9(3) yes
P1 . C11 . C13 . 115.3(3) yes
C12 . C11 . C13 . 109.7(4) yes
P1 . C11 . H111 . 107.1 no
C12 . C11 . H111 . 107.2 no
C13 . C11 . H111 . 107.3 no
C11 . C12 . H121 . 109.5 no
C11 . C12 . H122 . 109.3 no
H121 . C12 . H122 . 109.5 no
C11 . C12 . H123 . 109.6 no
H121 . C12 . H123 . 109.5 no
H122 . C12 . H123 . 109.5 no
C11 . C13 . H131 . 109.4 no
C11 . C13 . H132 . 109.6 no
H131 . C13 . H132 . 109.5 no
C11 . C13 . H133 . 109.4 no
H131 . C13 . H133 . 109.5 no
H132 . C13 . H133 . 109.5 no
P1 . C14 . C15 . 115.3(3) yes
P1 . C14 . C16 . 108.9(2) yes
C15 . C14 . C16 . 110.4(3) yes
P1 . C14 . H141 . 107.3 no
C15 . C14 . H141 . 107.4 no
C16 . C14 . H141 . 107.2 no
C14 . C15 . H151 . 109.4 no
C14 . C15 . H152 . 109.5 no
H151 . C15 . H152 . 109.5 no
C14 . C15 . H153 . 109.5 no
H151 . C15 . H153 . 109.5 no
H152 . C15 . H153 . 109.5 no
C14 . C16 . H161 . 109.6 no
C14 . C16 . H162 . 109.5 no
H161 . C16 . H162 . 109.5 no
C14 . C16 . H163 . 109.3 no
H161 . C16 . H163 . 109.5 no
H162 . C16 . H163 . 109.5 no
P2 . C17 . C18 . 110.9(2) yes
P2 . C17 . C19 . 114.0(3) yes
C18 . C17 . C19 . 109.8(3) yes
P2 . C17 . H171 . 107.3 no
C18 . C17 . H171 . 107.3 no
C19 . C17 . H171 . 107.3 no
C17 . C18 . H181 . 109.6 no
C17 . C18 . H182 . 109.5 no
H181 . C18 . H182 . 109.5 no
C17 . C18 . H183 . 109.4 no
H181 . C18 . H183 . 109.5 no
H182 . C18 . H183 . 109.5 no
C17 . C19 . H191 . 109.3 no
C17 . C19 . H192 . 109.7 no
H191 . C19 . H192 . 109.5 no
C17 . C19 . H193 . 109.4 no
H191 . C19 . H193 . 109.5 no
H192 . C19 . H193 . 109.5 no
P2 . C20 . C21 . 114.8(3) yes
P2 . C20 . C22 . 109.8(2) yes
C21 . C20 . C22 . 111.0(3) yes
P2 . C20 . H201 . 106.9 no
C21 . C20 . H201 . 106.9 no
C22 . C20 . H201 . 106.9 no
C20 . C21 . H211 . 109.5 no
C20 . C21 . H212 . 109.4 no
H211 . C21 . H212 . 109.5 no
C20 . C21 . H213 . 109.5 no
H211 . C21 . H213 . 109.5 no
H212 . C21 . H213 . 109.5 no
C20 . C22 . H221 . 109.4 no
C20 . C22 . H222 . 109.5 no
H221 . C22 . H222 . 109.5 no
C20 . C22 . H223 . 109.5 no
H221 . C22 . H223 . 109.5 no
H222 . C22 . H223 . 109.5 no
P3 . C23 . C24 . 175.6(3) yes
C23 . C24 . C25 . 165.2(3) yes
C24 . C25 . C26 . 124.8(3) yes
C24 . C25 . C30 . 115.9(3) yes
C26 . C25 . C30 . 119.3(3) yes
C25 . C26 . C27 . 120.2(3) yes
C25 . C26 . H261 . 119.8 no
C27 . C26 . H261 . 120.0 no
C26 . C27 . C28 . 120.4(3) yes
C26 . C27 . H271 . 119.7 no
C28 . C27 . H271 . 119.9 no
C27 . C28 . C29 . 120.3(3) yes
C27 . C28 . H281 . 119.9 no
C29 . C28 . H281 . 119.8 no
C28 . C29 . C30 . 120.0(3) yes
C28 . C29 . H291 . 120.1 no
C30 . C29 . H291 . 119.9 no
C25 . C30 . C29 . 119.8(3) yes
C25 . C30 . C31 . 115.3(3) yes
C29 . C30 . C31 . 124.8(3) yes
C30 . C31 . C32 . 163.1(3) yes
P4 . C32 . C31 . 169.0(3) yes
P3 . C33 . C34 . 109.5(2) yes
P3 . C33 . C35 . 111.9(3) yes
C34 . C33 . C35 . 112.0(3) yes
P3 . C33 . H331 . 107.8 no
C34 . C33 . H331 . 107.8 no
C35 . C33 . H331 . 107.7 no
C33 . C34 . H341 . 109.5 no
C33 . C34 . H342 . 109.3 no
H341 . C34 . H342 . 109.5 no
C33 . C34 . H343 . 109.5 no
H341 . C34 . H343 . 109.5 no
H342 . C34 . H343 . 109.5 no
C33 . C35 . H351 . 109.5 no
C33 . C35 . H352 . 109.4 no
H351 . C35 . H352 . 109.5 no
C33 . C35 . H353 . 109.5 no
H351 . C35 . H353 . 109.5 no
H352 . C35 . H353 . 109.5 no
P3 . C36 . C37 . 114.4(2) yes
P3 . C36 . C38 . 109.2(2) yes
C37 . C36 . C38 . 111.3(3) yes
P3 . C36 . H361 . 107.2 no
C37 . C36 . H361 . 107.2 no
C38 . C36 . H361 . 107.2 no
C36 . C37 . H371 . 109.4 no
C36 . C37 . H372 . 109.5 no
H371 . C37 . H372 . 109.5 no
C36 . C37 . H373 . 109.5 no
H371 . C37 . H373 . 109.5 no
H372 . C37 . H373 . 109.5 no
C36 . C38 . H381 . 109.6 no
C36 . C38 . H382 . 109.4 no
H381 . C38 . H382 . 109.5 no
C36 . C38 . H383 . 109.4 no
H381 . C38 . H383 . 109.5 no
H382 . C38 . H383 . 109.5 no
P4 . C39 . C40 . 109.8(2) yes
P4 . C39 . C41 . 114.9(3) yes
C40 . C39 . C41 . 111.8(3) yes
P4 . C39 . H391 . 106.6 no
C40 . C39 . H391 . 106.6 no
C41 . C39 . H391 . 106.7 no
C39 . C40 . H401 . 109.4 no
C39 . C40 . H402 . 109.5 no
H401 . C40 . H402 . 109.5 no
C39 . C40 . H403 . 109.5 no
H401 . C40 . H403 . 109.5 no
H402 . C40 . H403 . 109.5 no
C39 . C41 . H411 . 109.5 no
C39 . C41 . H412 . 109.3 no
H411 . C41 . H412 . 109.5 no
C39 . C41 . H413 . 109.6 no
H411 . C41 . H413 . 109.5 no
H412 . C41 . H413 . 109.5 no
P4 . C42 . C43 . 110.8(2) yes
P4 . C42 . C44 . 115.1(2) yes
C43 . C42 . C44 . 109.4(3) yes
P4 . C42 . H421 . 107.0 no
C43 . C42 . H421 . 107.0 no
C44 . C42 . H421 . 107.1 no
C42 . C43 . H431 . 109.5 no
C42 . C43 . H432 . 109.5 no
H431 . C43 . H432 . 109.5 no
C42 . C43 . H433 . 109.4 no
H431 . C43 . H433 . 109.5 no
H432 . C43 . H433 . 109.5 no
C42 . C44 . H441 . 109.3 no
C42 . C44 . H442 . 109.5 no
H441 . C44 . H442 . 109.5 no
C42 . C44 . H443 . 109.6 no
H441 . C44 . H443 . 109.5 no
H442 . C44 . H443 . 109.5 no

loop_
_geom_bond_atom_site_label_1
_geom_bond_site_symmetry_1
_geom_bond_atom_site_label_2
_geom_bond_site_symmetry_2
_geom_bond_distance
_geom_bond_publ_flag
Pt1 . Cl1 . 2.3579(7) yes
Pt1 . Cl2 . 2.3506(7) yes
Pt1 . P1 . 2.2541(7) yes
Pt1 . P2 . 2.2490(7) yes
Pt2 . Cl3 . 2.3411(7) yes
Pt2 . Cl4 . 2.3645(7) yes
Pt2 . P3 . 2.2503(7) yes
Pt2 . P4 . 2.2585(7) yes
P1 . C1 . 1.750(3) yes
P1 . C11 . 1.841(4) yes
P1 . C14 . 1.847(4) yes
P2 . C10 . 1.753(3) yes
P2 . C17 . 1.850(3) yes
P2 . C20 . 1.842(3) yes
P3 . C23 . 1.756(3) yes
P3 . C33 . 1.833(3) yes
P3 . C36 . 1.854(3) yes
P4 . C32 . 1.748(3) yes
P4 . C39 . 1.846(3) yes
P4 . C42 . 1.842(3) yes
C1 . C2 . 1.196(4) yes
C2 . C3 . 1.432(4) yes
C3 . C4 . 1.394(4) yes
C3 . C8 . 1.416(4) yes
C4 . C5 . 1.385(4) yes
C4 . H41 . 0.950 no
C5 . C6 . 1.381(5) yes
C5 . H51 . 0.950 no
C6 . C7 . 1.374(5) yes
C6 . H61 . 0.950 no
C7 . C8 . 1.397(4) yes
C7 . H71 . 0.950 no
C8 . C9 . 1.440(4) yes
C9 . C10 . 1.194(4) yes
C11 . C12 . 1.511(7) yes
C11 . C13 . 1.523(5) yes
C11 . H111 . 0.950 no
C12 . H121 . 0.950 no
C12 . H122 . 0.950 no
C12 . H123 . 0.950 no
C13 . H131 . 0.950 no
C13 . H132 . 0.950 no
C13 . H133 . 0.950 no
C14 . C15 . 1.524(5) yes
C14 . C16 . 1.516(5) yes
C14 . H141 . 0.950 no
C15 . H151 . 0.950 no
C15 . H152 . 0.950 no
C15 . H153 . 0.950 no
C16 . H161 . 0.950 no
C16 . H162 . 0.950 no
C16 . H163 . 0.950 no
C17 . C18 . 1.526(5) yes
C17 . C19 . 1.530(5) yes
C17 . H171 . 0.950 no
C18 . H181 . 0.950 no
C18 . H182 . 0.950 no
C18 . H183 . 0.950 no
C19 . H191 . 0.950 no
C19 . H192 . 0.950 no
C19 . H193 . 0.950 no
C20 . C21 . 1.522(4) yes
C20 . C22 . 1.532(5) yes
C20 . H201 . 0.950 no
C21 . H211 . 0.950 no
C21 . H212 . 0.950 no
C21 . H213 . 0.950 no
C22 . H221 . 0.950 no
C22 . H222 . 0.950 no
C22 . H223 . 0.950 no
C23 . C24 . 1.190(4) yes
C24 . C25 . 1.437(4) yes
C25 . C26 . 1.385(4) yes
C25 . C30 . 1.416(4) yes
C26 . C27 . 1.388(5) yes
C26 . H261 . 0.950 no
C27 . C28 . 1.382(5) yes
C27 . H271 . 0.950 no
C28 . C29 . 1.386(4) yes
C28 . H281 . 0.950 no
C29 . C30 . 1.386(4) yes
C29 . H291 . 0.950 no
C30 . C31 . 1.424(4) yes
C31 . C32 . 1.205(4) yes
C33 . C34 . 1.530(5) yes
C33 . C35 . 1.533(5) yes
C33 . H331 . 0.950 no
C34 . H341 . 0.950 no
C34 . H342 . 0.950 no
C34 . H343 . 0.950 no
C35 . H351 . 0.950 no
C35 . H352 . 0.950 no
C35 . H353 . 0.950 no
C36 . C37 . 1.512(5) yes
C36 . C38 . 1.522(5) yes
C36 . H361 . 0.950 no
C37 . H371 . 0.950 no
C37 . H372 . 0.950 no
C37 . H373 . 0.950 no
C38 . H381 . 0.950 no
C38 . H382 . 0.950 no
C38 . H383 . 0.950 no
C39 . C40 . 1.514(5) yes
C39 . C41 . 1.523(5) yes
C39 . H391 . 0.950 no
C40 . H401 . 0.950 no
C40 . H402 . 0.950 no
C40 . H403 . 0.950 no
C41 . H411 . 0.950 no
C41 . H412 . 0.950 no
C41 . H413 . 0.950 no
C42 . C43 . 1.517(5) yes
C42 . C44 . 1.530(5) yes
C42 . H421 . 0.950 no
C43 . H431 . 0.950 no
C43 . H432 . 0.950 no
C43 . H433 . 0.950 no
C44 . H441 . 0.950 no
C44 . H442 . 0.950 no
C44 . H443 . 0.950 no

loop_
_geom_torsion_atom_site_label_1
_geom_torsion_atom_site_label_2
_geom_torsion_atom_site_label_3
_geom_torsion_atom_site_label_4
_geom_torsion
_geom_torsion_site_symmetry_1
_geom_torsion_site_symmetry_2
_geom_torsion_site_symmetry_3
_geom_torsion_site_symmetry_4
_geom_torsion_publ_flag
Cl1 Pt1 P1 C1 -179.71(13) . . . . no
Cl1 Pt1 P1 C11 61.53(14) . . . . no
Cl1 Pt1 P1 C14 -61.62(15) . . . . no
P2 Pt1 P1 C1 -1.07(13) . . . . no
P2 Pt1 P1 C11 -119.83(14) . . . . no
P2 Pt1 P1 C14 117.02(15) . . . . no
Cl2 Pt1 P2 C10 176.80(12) . . . . no
Cl2 Pt1 P2 C17 -59.46(12) . . . . no
Cl2 Pt1 P2 C20 59.47(11) . . . . no
P1 Pt1 P2 C10 -5.69(12) . . . . no
P1 Pt1 P2 C17 118.05(12) . . . . no
P1 Pt1 P2 C20 -123.02(11) . . . . no
P3 Pt2 P4 C42 -126.95(12) . . . . no
P4 Pt2 P3 C33 -133.85(11) . . . . no
P4 Pt2 P3 C36 102.24(12) . . . . no
Cl4 Pt2 P4 C32 175.11(12) . . . . no
Cl3 Pt2 P3 C23 164.83(12) . . . . no
Cl3 Pt2 P3 C33 45.26(11) . . . . no
Cl3 Pt2 P3 C36 -78.66(12) . . . . no
P4 Pt2 P3 C23 -14.27(12) . . . . no
Cl4 Pt2 P4 C39 -68.61(12) . . . . no
Cl4 Pt2 P4 C42 53.32(12) . . . . no
P3 Pt2 P4 C32 -5.16(12) . . . . no
P3 Pt2 P4 C39 111.13(12) . . . . no
C1 P1 C11 C12 -87.8(3) . . . . no
C1 P1 C11 C13 36.8(4) . . . . no
Pt1 P1 C11 C13 166.1(3) . . . . no
Pt1 P1 C11 C12 41.5(3) . . . . no
Pt1 P1 C14 C16 -66.6(3) . . . . no
C1 P1 C14 C15 -62.4(3) . . . . no
C1 P1 C14 C16 62.3(3) . . . . no
C11 P1 C14 C15 46.1(4) . . . . no
C14 P1 C11 C12 163.8(3) . . . . no
C14 P1 C11 C13 -71.6(4) . . . . no
Pt1 P1 C14 C15 168.7(3) . . . . no
C11 P1 C14 C16 170.8(2) . . . . no
C20 P2 C17 C18 -151.8(3) . . . . no
Pt1 P2 C20 C21 -169.2(2) . . . . no
Pt1 P2 C20 C22 64.9(2) . . . . no
C20 P2 C17 C19 83.7(3) . . . . no
Pt1 P2 C17 C18 -30.9(3) . . . . no
Pt1 P2 C17 C19 -155.4(3) . . . . no
C10 P2 C17 C18 100.0(3) . . . . no
C10 P2 C17 C19 -24.5(3) . . . . no
C10 P2 C20 C21 63.6(3) . . . . no
C10 P2 C20 C22 -62.3(3) . . . . no
C17 P2 C20 C21 -47.0(3) . . . . no
C17 P2 C20 C22 -172.9(2) . . . . no
Pt2 P3 C33 C35 -176.6(2) . . . . no
C23 P3 C33 C34 -69.8(3) . . . . no
Pt2 P3 C33 C34 58.7(2) . . . . no
C23 P3 C36 C37 -162.3(3) . . . . no
C23 P3 C36 C38 72.2(3) . . . . no
C33 P3 C36 C37 -56.2(3) . . . . no
C33 P3 C36 C38 178.4(2) . . . . no
C23 P3 C33 C35 55.0(3) . . . . no
C36 P3 C33 C34 -174.7(2) . . . . no
C36 P3 C33 C35 -49.9(3) . . . . no
Pt2 P3 C36 C37 71.0(3) . . . . no
Pt2 P3 C36 C38 -54.5(3) . . . . no
C42 P4 C39 C41 42.4(3) . . . . no
Pt2 P4 C42 C43 39.5(3) . . . . no
Pt2 P4 C39 C40 -67.2(3) . . . . no
Pt2 P4 C39 C41 165.9(2) . . . . no
C32 P4 C39 C40 60.8(3) . . . . no
C32 P4 C39 C41 -66.2(3) . . . . no
C42 P4 C39 C40 169.4(3) . . . . no
C39 P4 C42 C44 -75.1(3) . . . . no
Pt2 P4 C42 C44 164.2(2) . . . . no
C32 P4 C42 C43 -91.9(2) . . . . no
C32 P4 C42 C44 32.8(3) . . . . no
C39 P4 C42 C43 160.2(2) . . . . no
C2 C3 C8 C7 176.0(3) . . . . no
C2 C3 C8 C9 -3.3(4) . . . . no
C8 C3 C4 C5 1.5(5) . . . . no
C2 C3 C4 C5 -176.5(3) . . . . no
C4 C3 C8 C9 178.5(3) . . . . no
C4 C3 C8 C7 -2.3(5) . . . . no
C3 C4 C5 C6 -0.5(5) . . . . no
C4 C5 C6 C7 0.3(5) . . . . no
C5 C6 C7 C8 -1.1(5) . . . . no
C6 C7 C8 C9 -178.7(3) . . . . no
C6 C7 C8 C3 2.1(5) . . . . no
C24 C25 C26 C27 -179.5(3) . . . . no
C30 C25 C26 C27 0.5(5) . . . . no
C24 C25 C30 C29 178.2(3) . . . . no
C24 C25 C30 C31 -3.6(4) . . . . no
C26 C25 C30 C29 -1.9(5) . . . . no
C26 C25 C30 C31 176.3(3) . . . . no
C25 C26 C27 C28 0.5(5) . . . . no
C26 C27 C28 C29 -0.3(5) . . . . no
C27 C28 C29 C30 -1.1(5) . . . . no
C28 C29 C30 C25 2.1(5) . . . . no
C28 C29 C30 C31 -175.9(3) . . . . no
